data_1574500
loop_
_publ_author_name
'LaPierre, Etienne A.'
'Suvinen, Roope A.'
'Patrick, Brian O.'
'Tuononen, Heikki M.'
'Manners, Ian'

_publ_section_title
;
 Multi-site reduction of hexachlorophosphazene to low-valent PN
 heterocycles and extension to the reduction of poly-chlorophosphazene
;
_journal_issue 22
_journal_name_full 'Chemical Science'
_journal_page_first 9820
_journal_page_last 9832
_journal_paper_doi 10.1039/D4SC07559E
_journal_volume 16
_journal_year 2025
_chemical_formula_moiety 'C30 H46 Cl N Ru'
_chemical_formula_sum 'C30 H46 Cl N Ru'
_chemical_formula_weight 557.20
_space_group_crystal_system monoclinic
_space_group_IT_number 14
_space_group_name_Hall '-P 2ybc'
_space_group_name_H-M_alt 'P 1 21/c 1'
_atom_sites_solution_hydrogens geom
_audit_creation_method SHELXL-2019/3
_audit_update_record
;
2024-09-11 deposited with the CCDC.	2025-04-15 downloaded from the CCDC.
;
_cell_angle_alpha 90
_cell_angle_beta 117.4051(17)
_cell_angle_gamma 90
_cell_formula_units_Z 8
_cell_length_a 22.017(3)
_cell_length_b 14.1311(18)
_cell_length_c 20.335(3)
_cell_measurement_reflns_used 9413
_cell_measurement_temperature 100(2)
_cell_measurement_theta_max 30.52
_cell_measurement_theta_min 2.26
_cell_volume 5616.7(13)
_computing_cell_refinement 'Bruker SAINT'
_computing_data_collection 'Bruker APEX2'
_computing_data_reduction 'Bruker SAINT'
_computing_molecular_graphics 'Bruker SHELXTL'
_computing_publication_material 'LinXTL v. 5.9.9 (Spasyuk, 2009)'
_computing_structure_refinement 'SHELXL-2014 (Sheldrick 2014)'
_computing_structure_solution 'SHELXS-97 (Sheldrick 2008)'
_diffrn_ambient_temperature 100(2)
_diffrn_measured_fraction_theta_full 1.000
_diffrn_measured_fraction_theta_max 0.998
_diffrn_measurement_device_type 'Bruker APEX-II CCD'
_diffrn_measurement_method '\f and \w scans'
_diffrn_radiation_type 'Mo k\a'
_diffrn_radiation_wavelength 0.71073
_diffrn_reflns_av_R_equivalents 0.0479
_diffrn_reflns_av_unetI/netI 0.0282
_diffrn_reflns_Laue_measured_fraction_full 1.000
_diffrn_reflns_Laue_measured_fraction_max 0.998
_diffrn_reflns_limit_h_max 31
_diffrn_reflns_limit_h_min -31
_diffrn_reflns_limit_k_max 20
_diffrn_reflns_limit_k_min -20
_diffrn_reflns_limit_l_max 28
_diffrn_reflns_limit_l_min -29
_diffrn_reflns_number 138540
_diffrn_reflns_point_group_measured_fraction_full 1.000
_diffrn_reflns_point_group_measured_fraction_max 0.998
_diffrn_reflns_theta_full 25.242
_diffrn_reflns_theta_max 30.556
_diffrn_reflns_theta_min 1.042
_exptl_absorpt_coefficient_mu 0.671
_exptl_absorpt_correction_T_max 0.7461
_exptl_absorpt_correction_T_min 0.6723
_exptl_absorpt_correction_type multi-scan
_exptl_absorpt_process_details 'Sadabs (Sheldrick, 1996)'
_exptl_crystal_colour Blue
_exptl_crystal_density_diffrn 1.318
_exptl_crystal_density_method 'not measured'
_exptl_crystal_description irregular
_exptl_crystal_F_000 2352
_exptl_crystal_size_max 0.23
_exptl_crystal_size_mid 0.20
_exptl_crystal_size_min 0.05
_refine_diff_density_max 0.531
_refine_diff_density_min -0.972
_refine_diff_density_rms 0.080
_refine_ls_extinction_method none
_refine_ls_goodness_of_fit_ref 1.039
_refine_ls_hydrogen_treatment constr
_refine_ls_matrix_type full
_refine_ls_number_parameters 622
_refine_ls_number_reflns 17203
_refine_ls_number_restraints 0
_refine_ls_restrained_S_all 1.039
_refine_ls_R_factor_all 0.0444
_refine_ls_R_factor_gt 0.0296
_refine_ls_shift/su_max 0.003
_refine_ls_shift/su_mean 0.000
_refine_ls_structure_factor_coef Fsqd
_refine_ls_weighting_details 'w=1/[\s^2^(Fo^2^)+(0.0209P)^2^+2.9804P] where P=(Fo^2^+2Fc^2^)/3'
_refine_ls_weighting_scheme calc
_refine_ls_wR_factor_gt 0.0559
_refine_ls_wR_factor_ref 0.0614
_reflns_Friedel_coverage 0.000
_reflns_number_gt 14389
_reflns_number_total 17203
_reflns_threshold_expression 'I > 2\s(I)'
_cod_data_source_file d4sc07559e2.cif
_cod_data_source_block im153
_cod_depositor_comments 'Adding full bibliography for 1574493--1574501.cif.'
_cod_original_cell_volume 5616.6(12)
_cod_original_sg_symbol_H-M 'P 21/c'
_cod_database_code 1574500
_shelx_shelxl_version_number 2019/3
_shelx_space_group_comment
;
The symmetry employed for this shelxl refinement is uniquely defined
by the following loop, which should always be used as a source of
symmetry information in preference to the above space-group names.
They are only intended as comments.
;
_shelx_estimated_absorpt_t_min 0.861
_shelx_estimated_absorpt_t_max 0.967

loop_
_space_group_symop_operation_xyz
'x, y, z'
'-x, y+1/2, -z+1/2'
'-x, -y, -z'
'x, -y-1/2, z-1/2'

loop_
_atom_site_label
_atom_site_type_symbol
_atom_site_fract_x
_atom_site_fract_y
_atom_site_fract_z
_atom_site_U_iso_or_equiv
_atom_site_adp_type
_atom_site_occupancy
_atom_site_site_symmetry_order
_atom_site_calc_flag
_atom_site_refinement_flags_posn
_atom_site_refinement_flags_adp
_atom_site_refinement_flags_occupancy
_atom_site_disorder_assembly
_atom_site_disorder_group
Ru2 Ru 0.70544(2) 0.24869(2) 0.35288(2) 0.01171(3) Uani 1 1 d . . . . .
Cl2 Cl 0.65099(3) 0.12379(4) 0.26840(3) 0.01784(11) Uani 1 1 d . . . . .
N2 N 0.59972(9) 0.20204(12) 0.40968(10) 0.0129(3) Uani 1 1 d . . . . .
C54 C 0.72146(11) 0.39746(15) 0.35226(13) 0.0178(4) Uani 1 1 d . . . . .
C53 C 0.78091(11) 0.35829(15) 0.41229(13) 0.0176(4) Uani 1 1 d . . . . .
C55 C 0.71616(11) 0.35670(16) 0.28423(13) 0.0189(4) Uani 1 1 d . . . . .
C31 C 0.66219(11) 0.19255(14) 0.41475(12) 0.0135(4) Uani 1 1 d . . . . .
C35 C 0.71694(13) 0.02706(16) 0.43283(14) 0.0243(5) Uani 1 1 d . . . . .
H35A H 0.676922 0.004503 0.390446 0.036 Uiso 1 1 calc R U . . .
H35B H 0.736173 -0.023206 0.468233 0.036 Uiso 1 1 calc R U . . .
H35C H 0.750011 0.048222 0.417661 0.036 Uiso 1 1 calc R U . . .
C39 C 0.55842(11) 0.28715(15) 0.38164(12) 0.0149(4) Uani 1 1 d . . . . .
C36 C 0.76255(12) 0.14906(17) 0.53223(13) 0.0244(5) Uani 1 1 d . . . . .
H36A H 0.793966 0.167704 0.513989 0.037 Uiso 1 1 calc R U . . .
H36B H 0.783243 0.101152 0.569458 0.037 Uiso 1 1 calc R U . . .
H36C H 0.751373 0.202955 0.553320 0.037 Uiso 1 1 calc R U . . .
C58 C 0.81813(13) 0.39162(19) 0.49074(14) 0.0283(6) Uani 1 1 d . . . . .
H58A H 0.792066 0.440496 0.498898 0.042 Uiso 1 1 calc R U . . .
H58B H 0.862052 0.416151 0.500134 0.042 Uiso 1 1 calc R U . . .
H58C H 0.824188 0.339611 0.523568 0.042 Uiso 1 1 calc R U . . .
C59 C 0.67557(12) 0.47456(16) 0.35518(15) 0.0250(5) Uani 1 1 d . . . . .
H59A H 0.628764 0.454274 0.329364 0.038 Uiso 1 1 calc R U . . .
H59B H 0.681537 0.530660 0.332158 0.038 Uiso 1 1 calc R U . . .
H59C H 0.687137 0.487897 0.405880 0.038 Uiso 1 1 calc R U . . .
C32 C 0.69725(11) 0.10979(15) 0.46829(12) 0.0169(4) Uani 1 1 d . . . . .
C38 C 0.52849(12) 0.14710(17) 0.47333(14) 0.0240(5) Uani 1 1 d . . . . .
H38A H 0.512278 0.091163 0.487041 0.036 Uiso 1 1 calc R U . . .
H38B H 0.490269 0.182286 0.437525 0.036 Uiso 1 1 calc R U . . .
H38C H 0.553452 0.185504 0.516447 0.036 Uiso 1 1 calc R U . . .
C44 C 0.51063(11) 0.29789(15) 0.30734(12) 0.0148(4) Uani 1 1 d . . . . .
C33 C 0.64506(12) 0.08018(16) 0.49618(13) 0.0204(5) Uani 1 1 d . . . . .
H33A H 0.643356 0.011826 0.499349 0.025 Uiso 1 1 calc R U . . .
H33B H 0.657898 0.106770 0.544791 0.025 Uiso 1 1 calc R U . . .
C48 C 0.49628(11) 0.22387(15) 0.24815(12) 0.0171(4) Uani 1 1 d . . . . .
H48 H 0.527883 0.170894 0.270570 0.021 Uiso 1 1 calc R U . . .
C34 C 0.57575(11) 0.11881(15) 0.43966(13) 0.0176(4) Uani 1 1 d . . . . .
C47 C 0.68341(13) 0.40254(18) 0.53476(14) 0.0290(6) Uani 1 1 d . . . . .
H47A H 0.703176 0.379737 0.504403 0.044 Uiso 1 1 calc R U . . .
H47B H 0.715107 0.393093 0.586017 0.044 Uiso 1 1 calc R U . . .
H47C H 0.673434 0.468781 0.525596 0.044 Uiso 1 1 calc R U . . .
C60 C 0.66437(13) 0.38151(19) 0.20715(14) 0.0310(6) Uani 1 1 d . . . . .
H60A H 0.647640 0.324662 0.178574 0.047 Uiso 1 1 calc R U . . .
H60B H 0.685208 0.421000 0.184749 0.047 Uiso 1 1 calc R U . . .
H60C H 0.627008 0.414806 0.208615 0.047 Uiso 1 1 calc R U . . .
C57 C 0.87188(12) 0.23167(18) 0.42396(17) 0.0314(6) Uani 1 1 d . . . . .
H57A H 0.865872 0.169436 0.402940 0.047 Uiso 1 1 calc R U . . .
H57B H 0.880401 0.226999 0.474587 0.047 Uiso 1 1 calc R U . . .
H57C H 0.910025 0.261950 0.421951 0.047 Uiso 1 1 calc R U . . .
C40 C 0.56812(11) 0.35822(16) 0.43473(13) 0.0175(4) Uani 1 1 d . . . . .
C46 C 0.58576(15) 0.3802(2) 0.56555(15) 0.0328(6) Uani 1 1 d . . . . .
H46A H 0.615353 0.362761 0.615975 0.049 Uiso 1 1 calc R U . . .
H46B H 0.542175 0.349885 0.549247 0.049 Uiso 1 1 calc R U . . .
H46C H 0.579662 0.447624 0.562291 0.049 Uiso 1 1 calc R U . . .
C42 C 0.48396(13) 0.45490(17) 0.33672(14) 0.0269(6) Uani 1 1 d . . . . .
H42 H 0.459368 0.511052 0.321279 0.032 Uiso 1 1 calc R U . . .
C37 C 0.53800(13) 0.04807(16) 0.37728(14) 0.0246(5) Uani 1 1 d . . . . .
H37A H 0.564746 0.035428 0.352001 0.037 Uiso 1 1 calc R U . . .
H37B H 0.494558 0.074015 0.342960 0.037 Uiso 1 1 calc R U . . .
H37C H 0.530933 -0.009723 0.397620 0.037 Uiso 1 1 calc R U . . .
C50 C 0.42253(12) 0.18622(19) 0.21767(14) 0.0281(5) Uani 1 1 d . . . . .
H50A H 0.415504 0.161959 0.257740 0.042 Uiso 1 1 calc R U . . .
H50B H 0.415382 0.136552 0.182635 0.042 Uiso 1 1 calc R U . . .
H50C H 0.390795 0.236703 0.193644 0.042 Uiso 1 1 calc R U . . .
C52 C 0.80835(11) 0.28891(16) 0.38084(13) 0.0199(5) Uani 1 1 d . . . . .
C51 C 0.77051(12) 0.29216(16) 0.30197(14) 0.0210(5) Uani 1 1 d . . . . .
C56 C 0.78434(15) 0.23516(19) 0.24792(16) 0.0330(6) Uani 1 1 d . . . . .
H56A H 0.811011 0.180447 0.272433 0.049 Uiso 1 1 calc R U . . .
H56B H 0.809095 0.273173 0.229196 0.049 Uiso 1 1 calc R U . . .
H56C H 0.741746 0.215440 0.207593 0.049 Uiso 1 1 calc R U . . .
C49 C 0.50702(14) 0.26258(19) 0.18390(13) 0.0244(5) Uani 1 1 d . . . . .
H49A H 0.474206 0.311606 0.158995 0.037 Uiso 1 1 calc R U . . .
H49B H 0.501189 0.212415 0.149652 0.037 Uiso 1 1 calc R U . . .
H49C H 0.552411 0.287982 0.202776 0.037 Uiso 1 1 calc R U . . .
C45 C 0.61789(12) 0.34884(16) 0.51623(13) 0.0198(5) Uani 1 1 d . . . . .
H45 H 0.629706 0.281705 0.526263 0.024 Uiso 1 1 calc R U . . .
C43 C 0.47410(12) 0.38336(17) 0.28655(14) 0.0233(5) Uani 1 1 d . . . . .
H43 H 0.442159 0.392083 0.237287 0.028 Uiso 1 1 calc R U . . .
C41 C 0.53070(12) 0.44210(17) 0.40996(14) 0.0241(5) Uani 1 1 d . . . . .
H41 H 0.537510 0.490390 0.443730 0.029 Uiso 1 1 calc R U . . .
Ru1 Ru 0.79521(2) 0.75790(2) 0.15168(2) 0.01198(3) Uani 1 1 d . . . . .
Cl1 Cl 0.84247(3) 0.89225(4) 0.12010(3) 0.01928(11) Uani 1 1 d . . . . .
N1 N 0.89192(9) 0.81130(12) 0.31219(10) 0.0126(3) Uani 1 1 d . . . . .
C21 C 0.75084(11) 0.69847(16) 0.03949(12) 0.0186(4) Uani 1 1 d . . . . .
C25 C 0.80131(11) 0.63720(14) 0.09181(12) 0.0168(4) Uani 1 1 d . . . . .
C14 C 0.98327(11) 0.72270(15) 0.29596(12) 0.0142(4) Uani 1 1 d . . . . .
C12 C 1.01152(11) 0.56320(15) 0.34576(13) 0.0200(5) Uani 1 1 d . . . . .
H12 H 1.035411 0.507051 0.351202 0.024 Uiso 1 1 calc R U . . .
C29 C 0.81288(12) 0.53278(15) 0.20256(13) 0.0196(4) Uani 1 1 d . . . . .
H29A H 0.861030 0.545546 0.229421 0.029 Uiso 1 1 calc R U . . .
H29B H 0.805887 0.472242 0.178723 0.029 Uiso 1 1 calc R U . . .
H29C H 0.793448 0.532312 0.236225 0.029 Uiso 1 1 calc R U . . .
C5 C 0.76223(13) 0.97139(16) 0.21464(14) 0.0243(5) Uani 1 1 d . . . . .
H5A H 0.736808 1.015909 0.227947 0.036 Uiso 1 1 calc R U . . .
H5B H 0.733089 0.945403 0.166680 0.036 Uiso 1 1 calc R U . . .
H5C H 0.800297 1.002896 0.213355 0.036 Uiso 1 1 calc R U . . .
C11 C 0.96699(11) 0.57289(15) 0.37660(13) 0.0180(4) Uani 1 1 d . . . . .
H11 H 0.962145 0.522849 0.403524 0.022 Uiso 1 1 calc R U . . .
C23 C 0.71541(11) 0.65492(15) 0.12742(12) 0.0163(4) Uani 1 1 d . . . . .
C15 C 0.88525(11) 0.66167(15) 0.40819(12) 0.0151(4) Uani 1 1 d . . . . .
H15 H 0.868670 0.726901 0.403624 0.018 Uiso 1 1 calc R U . . .
C2 C 0.78856(11) 0.89147(14) 0.27204(12) 0.0161(4) Uani 1 1 d . . . . .
C22 C 0.70009(11) 0.71356(16) 0.06386(13) 0.0187(4) Uani 1 1 d . . . . .
C3 C 0.83830(12) 0.92603(15) 0.35047(13) 0.0196(5) Uani 1 1 d . . . . .
H3A H 0.835156 0.994140 0.354013 0.024 Uiso 1 1 calc R U . . .
H3B H 0.827761 0.896445 0.387056 0.024 Uiso 1 1 calc R U . . .
C19 C 1.07076(12) 0.84511(18) 0.31523(14) 0.0260(5) Uani 1 1 d . . . . .
H19A H 1.105883 0.799720 0.323035 0.039 Uiso 1 1 calc R U . . .
H19B H 1.070502 0.858123 0.361435 0.039 Uiso 1 1 calc R U . . .
H19C H 1.079540 0.902526 0.295826 0.039 Uiso 1 1 calc R U . . .
C30 C 0.86498(11) 0.60206(16) 0.08952(14) 0.0226(5) Uani 1 1 d . . . . .
H30A H 0.878274 0.646370 0.062722 0.034 Uiso 1 1 calc R U . . .
H30B H 0.855955 0.541642 0.065256 0.034 Uiso 1 1 calc R U . . .
H30C H 0.901248 0.595786 0.139133 0.034 Uiso 1 1 calc R U . . .
C8 C 0.95951(12) 0.87528(17) 0.44279(13) 0.0247(5) Uani 1 1 d . . . . .
H8A H 0.938741 0.831279 0.462364 0.037 Uiso 1 1 calc R U . . .
H8B H 0.970903 0.932426 0.471527 0.037 Uiso 1 1 calc R U . . .
H8C H 1.000332 0.847901 0.445046 0.037 Uiso 1 1 calc R U . . .
C16 C 0.92767(12) 0.63967(18) 0.49102(13) 0.0232(5) Uani 1 1 d . . . . .
H16A H 0.900759 0.652230 0.516128 0.035 Uiso 1 1 calc R U . . .
H16B H 0.967833 0.678759 0.511518 0.035 Uiso 1 1 calc R U . . .
H16C H 0.940927 0.574258 0.497201 0.035 Uiso 1 1 calc R U . . .
C27 C 0.63775(12) 0.77442(18) 0.02670(14) 0.0284(5) Uani 1 1 d . . . . .
H27A H 0.625962 0.799522 0.063205 0.043 Uiso 1 1 calc R U . . .
H27B H 0.600398 0.737212 -0.008396 0.043 Uiso 1 1 calc R U . . .
H27C H 0.646884 0.825557 0.001440 0.043 Uiso 1 1 calc R U . . .
C20 C 1.00284(13) 0.77867(18) 0.18776(14) 0.0226(5) Uani 1 1 d . . . . .
H20A H 1.016111 0.833004 0.169066 0.034 Uiso 1 1 calc R U . . .
H20B H 0.958362 0.757816 0.151780 0.034 Uiso 1 1 calc R U . . .
H20C H 1.035401 0.728714 0.197311 0.034 Uiso 1 1 calc R U . . .
C7 C 0.94114(12) 0.97498(16) 0.33450(14) 0.0233(5) Uani 1 1 d . . . . .
H7A H 0.986486 0.956632 0.344190 0.035 Uiso 1 1 calc R U . . .
H7B H 0.943136 1.033559 0.359318 0.035 Uiso 1 1 calc R U . . .
H7C H 0.913244 0.982927 0.282133 0.035 Uiso 1 1 calc R U . . .
C26 C 0.75264(13) 0.74381(18) -0.02627(13) 0.0256(5) Uani 1 1 d . . . . .
H26A H 0.738378 0.808618 -0.029860 0.038 Uiso 1 1 calc R U . . .
H26B H 0.722323 0.710573 -0.070466 0.038 Uiso 1 1 calc R U . . .
H26C H 0.798384 0.741259 -0.020582 0.038 Uiso 1 1 calc R U . . .
C1 C 0.82961(11) 0.81534(14) 0.25478(12) 0.0126(4) Uani 1 1 d . . . . .
C9 C 0.93633(10) 0.72920(14) 0.32559(11) 0.0122(4) Uani 1 1 d . . . . .
C10 C 0.92959(11) 0.65519(15) 0.36830(12) 0.0144(4) Uani 1 1 d . . . . .
C24 C 0.77909(10) 0.60782(13) 0.14544(12) 0.0157(4) Uani 1 1 d . . . . .
C4 C 0.90996(11) 0.89769(15) 0.36312(12) 0.0167(4) Uani 1 1 d . . . . .
C18 C 1.00071(11) 0.80491(14) 0.25968(12) 0.0172(4) Uani 1 1 d . . . . .
H18 H 0.966153 0.854386 0.248581 0.021 Uiso 1 1 calc R U . . .
C28 C 0.66828(11) 0.63716(16) 0.16084(13) 0.0203(5) Uani 1 1 d . . . . .
H28A H 0.694564 0.618323 0.211613 0.030 Uiso 1 1 calc R U . . .
H28B H 0.636641 0.587778 0.133828 0.030 Uiso 1 1 calc R U . . .
H28C H 0.643475 0.694002 0.158476 0.030 Uiso 1 1 calc R U . . .
C13 C 1.01971(11) 0.63820(16) 0.30694(13) 0.0180(4) Uani 1 1 d . . . . .
H13 H 1.050399 0.632288 0.287524 0.022 Uiso 1 1 calc R U . . .
C6 C 0.72601(12) 0.84395(17) 0.27309(14) 0.0214(5) Uani 1 1 d . . . . .
H6A H 0.740463 0.788431 0.303695 0.032 Uiso 1 1 calc R U . . .
H6B H 0.693707 0.826409 0.223587 0.032 Uiso 1 1 calc R U . . .
H6C H 0.704894 0.887396 0.292657 0.032 Uiso 1 1 calc R U . . .
C17 C 0.82309(12) 0.59648(17) 0.37547(13) 0.0229(5) Uani 1 1 d . . . . .
H17A H 0.837564 0.533122 0.372858 0.034 Uiso 1 1 calc R U . . .
H17B H 0.791861 0.617803 0.326618 0.034 Uiso 1 1 calc R U . . .
H17C H 0.800714 0.597486 0.406340 0.034 Uiso 1 1 calc R U . . .

loop_
_atom_site_aniso_label
_atom_site_aniso_U_11
_atom_site_aniso_U_22
_atom_site_aniso_U_33
_atom_site_aniso_U_23
_atom_site_aniso_U_13
_atom_site_aniso_U_12
Ru2 0.01096(7) 0.00997(6) 0.01347(10) -0.00024(6) 0.00499(9) -0.00056(6)
Cl2 0.0190(3) 0.0160(2) 0.0187(3) -0.00558(19) 0.0087(2) -0.00334(19)
N2 0.0140(8) 0.0108(8) 0.0138(8) 0.0000(6) 0.0063(7) 0.0000(6)
C54 0.0166(10) 0.0090(9) 0.0264(12) -0.0001(8) 0.0088(9) -0.0015(8)
C53 0.0163(10) 0.0145(9) 0.0192(11) -0.0018(8) 0.0057(9) -0.0040(8)
C55 0.0186(11) 0.0176(10) 0.0181(10) 0.0006(8) 0.0063(9) -0.0068(8)
C31 0.0138(10) 0.0093(9) 0.0132(9) -0.0003(7) 0.0027(8) 0.0021(7)
C35 0.0303(13) 0.0152(10) 0.0260(12) 0.0054(9) 0.0117(11) 0.0095(9)
C39 0.0134(10) 0.0131(9) 0.0184(10) 0.0014(8) 0.0074(9) 0.0025(8)
C36 0.0226(12) 0.0243(12) 0.0188(11) 0.0071(9) 0.0032(10) 0.0061(9)
C58 0.0263(13) 0.0285(13) 0.0253(12) -0.0071(10) 0.0077(10) -0.0104(10)
C59 0.0225(11) 0.0136(10) 0.0391(15) 0.0025(10) 0.0142(11) 0.0017(9)
C32 0.0210(11) 0.0128(10) 0.0159(10) 0.0033(8) 0.0078(9) 0.0038(8)
C38 0.0247(12) 0.0247(12) 0.0283(13) 0.0028(10) 0.0172(11) -0.0011(9)
C44 0.0130(10) 0.0165(10) 0.0145(10) 0.0002(8) 0.0061(8) 0.0002(8)
C33 0.0248(11) 0.0169(10) 0.0195(11) 0.0069(8) 0.0101(10) 0.0037(9)
C48 0.0129(9) 0.0181(10) 0.0166(10) -0.0015(8) 0.0036(8) -0.0011(7)
C34 0.0189(11) 0.0155(10) 0.0192(11) 0.0042(8) 0.0095(9) 0.0000(8)
C47 0.0321(14) 0.0252(12) 0.0222(13) -0.0053(10) 0.0060(11) -0.0047(11)
C60 0.0317(14) 0.0292(13) 0.0253(13) 0.0074(10) 0.0071(11) -0.0084(11)
C57 0.0161(11) 0.0279(15) 0.0451(17) 0.0043(12) 0.0097(12) 0.0034(9)
C40 0.0176(11) 0.0180(10) 0.0175(11) -0.0014(8) 0.0087(9) 0.0027(8)
C46 0.0422(16) 0.0384(15) 0.0217(12) -0.0007(11) 0.0181(12) 0.0129(13)
C42 0.0298(13) 0.0207(12) 0.0259(13) 0.0025(10) 0.0092(11) 0.0126(10)
C37 0.0305(13) 0.0158(11) 0.0264(12) 0.0002(9) 0.0122(11) -0.0070(9)
C50 0.0161(11) 0.0334(14) 0.0286(13) -0.0047(11) 0.0049(10) -0.0068(10)
C52 0.0134(10) 0.0166(10) 0.0276(12) 0.0016(9) 0.0077(9) -0.0031(8)
C51 0.0204(11) 0.0160(10) 0.0305(13) -0.0014(9) 0.0152(10) -0.0060(8)
C56 0.0399(16) 0.0302(13) 0.0426(16) -0.0110(11) 0.0308(14) -0.0110(12)
C49 0.0262(12) 0.0311(13) 0.0156(11) 0.0027(10) 0.0094(10) 0.0031(10)
C45 0.0236(11) 0.0179(10) 0.0166(11) -0.0011(8) 0.0082(9) 0.0051(9)
C43 0.0197(11) 0.0222(11) 0.0219(12) 0.0040(9) 0.0044(10) 0.0085(9)
C41 0.0276(13) 0.0186(11) 0.0253(13) -0.0034(9) 0.0115(11) 0.0080(9)
Ru1 0.01162(7) 0.01145(6) 0.01226(9) -0.00042(6) 0.00498(9) -0.00066(6)
Cl1 0.0226(3) 0.0158(2) 0.0209(3) 0.0013(2) 0.0112(2) -0.0031(2)
N1 0.0142(8) 0.0085(7) 0.0153(9) -0.0010(6) 0.0069(7) -0.0006(6)
C21 0.0199(11) 0.0198(10) 0.0143(10) -0.0024(8) 0.0065(9) -0.0057(9)
C25 0.0160(10) 0.0158(9) 0.0166(10) -0.0073(8) 0.0058(9) -0.0035(8)
C14 0.0113(9) 0.0139(9) 0.0147(10) -0.0013(8) 0.0036(8) -0.0010(7)
C12 0.0169(11) 0.0151(10) 0.0234(12) 0.0026(9) 0.0053(9) 0.0073(8)
C29 0.0220(11) 0.0146(10) 0.0204(11) -0.0005(8) 0.0084(9) 0.0025(8)
C5 0.0301(13) 0.0169(11) 0.0282(13) 0.0049(9) 0.0154(11) 0.0104(9)
C11 0.0166(11) 0.0153(10) 0.0187(11) 0.0050(9) 0.0052(9) 0.0024(8)
C23 0.0129(10) 0.0148(10) 0.0192(11) -0.0019(8) 0.0056(8) -0.0026(8)
C15 0.0160(10) 0.0137(9) 0.0147(10) 0.0004(8) 0.0065(8) -0.0018(8)
C2 0.0184(10) 0.0122(9) 0.0204(11) 0.0012(8) 0.0113(9) 0.0040(8)
C22 0.0148(10) 0.0174(10) 0.0189(11) 0.0006(8) 0.0035(9) -0.0016(8)
C3 0.0261(12) 0.0133(10) 0.0226(12) -0.0037(8) 0.0140(10) 0.0007(9)
C19 0.0196(11) 0.0274(12) 0.0316(13) -0.0046(10) 0.0124(10) -0.0073(10)
C30 0.0225(11) 0.0202(11) 0.0288(12) -0.0084(9) 0.0151(10) -0.0009(9)
C8 0.0251(12) 0.0215(11) 0.0224(12) -0.0072(9) 0.0067(10) -0.0050(10)
C16 0.0240(12) 0.0268(12) 0.0159(11) 0.0030(9) 0.0067(10) -0.0016(10)
C27 0.0196(12) 0.0304(13) 0.0258(13) 0.0058(10) 0.0023(10) 0.0024(10)
C20 0.0234(12) 0.0226(11) 0.0246(12) 0.0002(10) 0.0134(10) -0.0005(10)
C7 0.0268(12) 0.0127(10) 0.0316(13) -0.0053(9) 0.0145(11) -0.0050(9)
C26 0.0290(13) 0.0301(13) 0.0149(10) -0.0028(9) 0.0077(10) -0.0065(10)
C1 0.0154(10) 0.0095(8) 0.0149(10) 0.0014(7) 0.0087(8) -0.0008(7)
C9 0.0100(9) 0.0106(9) 0.0127(9) -0.0020(7) 0.0025(8) -0.0018(7)
C10 0.0122(10) 0.0131(9) 0.0157(10) -0.0009(8) 0.0045(8) -0.0005(8)
C24 0.0149(9) 0.0129(8) 0.0164(10) -0.0045(8) 0.0046(8) -0.0027(7)
C4 0.0209(11) 0.0118(9) 0.0169(10) -0.0050(8) 0.0083(9) -0.0036(8)
C18 0.0150(9) 0.0164(9) 0.0185(11) 0.0001(8) 0.0064(9) -0.0020(7)
C28 0.0167(11) 0.0207(11) 0.0237(12) -0.0005(9) 0.0094(9) -0.0036(8)
C13 0.0144(10) 0.0200(10) 0.0197(11) -0.0006(9) 0.0080(9) 0.0024(8)
C6 0.0198(11) 0.0233(11) 0.0253(12) -0.0052(9) 0.0139(10) 0.0011(9)
C17 0.0219(11) 0.0237(11) 0.0249(12) -0.0041(9) 0.0124(10) -0.0047(9)

loop_
_atom_type_symbol
_atom_type_description
_atom_type_scat_dispersion_real
_atom_type_scat_dispersion_imag
_atom_type_scat_source
C C 0.0033 0.0016 'International Tables Vol C Tables 4.2.6.8 and 6.1.1.4'
H H 0.0000 0.0000 'International Tables Vol C Tables 4.2.6.8 and 6.1.1.4'
Cl Cl 0.1484 0.1585 'International Tables Vol C Tables 4.2.6.8 and 6.1.1.4'
N N 0.0061 0.0033 'International Tables Vol C Tables 4.2.6.8 and 6.1.1.4'
Ru Ru -1.2594 0.8363 'International Tables Vol C Tables 4.2.6.8 and 6.1.1.4'

loop_
_geom_angle_atom_site_label_1
_geom_angle_atom_site_label_2
_geom_angle_atom_site_label_3
_geom_angle
_geom_angle_site_symmetry_1
_geom_angle_site_symmetry_3
_geom_angle_publ_flag
C31 Ru2 C54 120.58(9) . . ?
C31 Ru2 C52 132.16(9) . . ?
C54 Ru2 C52 65.33(9) . . ?
C31 Ru2 C55 152.94(8) . . ?
C54 Ru2 C55 39.62(9) . . ?
C52 Ru2 C55 64.28(9) . . ?
C31 Ru2 C53 112.59(9) . . ?
C54 Ru2 C53 38.61(8) . . ?
C52 Ru2 C53 39.03(9) . . ?
C55 Ru2 C53 64.76(8) . . ?
C31 Ru2 C51 168.22(9) . . ?
C54 Ru2 C51 65.03(9) . . ?
C52 Ru2 C51 38.29(9) . . ?
C55 Ru2 C51 37.80(9) . . ?
C53 Ru2 C51 64.48(9) . . ?
C31 Ru2 Cl2 86.21(6) . . ?
C54 Ru2 Cl2 139.49(7) . . ?
C52 Ru2 Cl2 120.69(7) . . ?
C55 Ru2 Cl2 103.17(6) . . ?
C53 Ru2 Cl2 158.74(6) . . ?
C51 Ru2 Cl2 95.07(6) . . ?
C31 N2 C39 123.19(17) . . ?
C31 N2 C34 115.09(17) . . ?
C39 N2 C34 121.63(17) . . ?
C53 C54 C55 107.50(19) . . ?
C53 C54 C59 127.9(2) . . ?
C55 C54 C59 124.3(2) . . ?
C53 C54 Ru2 72.65(12) . . ?
C55 C54 Ru2 70.96(12) . . ?
C59 C54 Ru2 126.67(16) . . ?
C54 C53 C52 106.8(2) . . ?
C54 C53 C58 128.8(2) . . ?
C52 C53 C58 123.4(2) . . ?
C54 C53 Ru2 68.74(12) . . ?
C52 C53 Ru2 68.96(12) . . ?
C58 C53 Ru2 135.84(17) . . ?
C51 C55 C54 109.0(2) . . ?
C51 C55 C60 124.5(2) . . ?
C54 C55 C60 126.4(2) . . ?
C51 C55 Ru2 73.12(13) . . ?
C54 C55 Ru2 69.41(12) . . ?
C60 C55 Ru2 125.99(16) . . ?
N2 C31 C32 107.06(18) . . ?
N2 C31 Ru2 131.59(15) . . ?
C32 C31 Ru2 120.19(15) . . ?
C32 C35 H35A 109.5 . . ?
C32 C35 H35B 109.5 . . ?
H35A C35 H35B 109.5 . . ?
C32 C35 H35C 109.5 . . ?
H35A C35 H35C 109.5 . . ?
H35B C35 H35C 109.5 . . ?
C44 C39 C40 121.5(2) . . ?
C44 C39 N2 122.49(19) . . ?
C40 C39 N2 116.04(19) . . ?
C32 C36 H36A 109.5 . . ?
C32 C36 H36B 109.5 . . ?
H36A C36 H36B 109.5 . . ?
C32 C36 H36C 109.5 . . ?
H36A C36 H36C 109.5 . . ?
H36B C36 H36C 109.5 . . ?
C53 C58 H58A 109.5 . . ?
C53 C58 H58B 109.5 . . ?
H58A C58 H58B 109.5 . . ?
C53 C58 H58C 109.5 . . ?
H58A C58 H58C 109.5 . . ?
H58B C58 H58C 109.5 . . ?
C54 C59 H59A 109.5 . . ?
C54 C59 H59B 109.5 . . ?
H59A C59 H59B 109.5 . . ?
C54 C59 H59C 109.5 . . ?
H59A C59 H59C 109.5 . . ?
H59B C59 H59C 109.5 . . ?
C36 C32 C35 108.46(19) . . ?
C36 C32 C31 107.10(18) . . ?
C35 C32 C31 113.79(18) . . ?
C36 C32 C33 110.52(19) . . ?
C35 C32 C33 112.45(19) . . ?
C31 C32 C33 104.36(17) . . ?
C34 C38 H38A 109.5 . . ?
C34 C38 H38B 109.5 . . ?
H38A C38 H38B 109.5 . . ?
C34 C38 H38C 109.5 . . ?
H38A C38 H38C 109.5 . . ?
H38B C38 H38C 109.5 . . ?
C39 C44 C43 117.5(2) . . ?
C39 C44 C48 124.25(19) . . ?
C43 C44 C48 118.3(2) . . ?
C34 C33 C32 106.23(17) . . ?
C34 C33 H33A 110.5 . . ?
C32 C33 H33A 110.5 . . ?
C34 C33 H33B 110.5 . . ?
C32 C33 H33B 110.5 . . ?
H33A C33 H33B 108.7 . . ?
C44 C48 C49 111.94(19) . . ?
C44 C48 C50 110.72(19) . . ?
C49 C48 C50 109.13(19) . . ?
C44 C48 H48 108.3 . . ?
C49 C48 H48 108.3 . . ?
C50 C48 H48 108.3 . . ?
C37 C34 N2 109.20(18) . . ?
C37 C34 C33 111.39(19) . . ?
N2 C34 C33 99.59(17) . . ?
C37 C34 C38 108.61(19) . . ?
N2 C34 C38 113.98(18) . . ?
C33 C34 C38 113.83(19) . . ?
C45 C47 H47A 109.5 . . ?
C45 C47 H47B 109.5 . . ?
H47A C47 H47B 109.5 . . ?
C45 C47 H47C 109.5 . . ?
H47A C47 H47C 109.5 . . ?
H47B C47 H47C 109.5 . . ?
C55 C60 H60A 109.5 . . ?
C55 C60 H60B 109.5 . . ?
H60A C60 H60B 109.5 . . ?
C55 C60 H60C 109.5 . . ?
H60A C60 H60C 109.5 . . ?
H60B C60 H60C 109.5 . . ?
C52 C57 H57A 109.5 . . ?
C52 C57 H57B 109.5 . . ?
H57A C57 H57B 109.5 . . ?
C52 C57 H57C 109.5 . . ?
H57A C57 H57C 109.5 . . ?
H57B C57 H57C 109.5 . . ?
C41 C40 C39 118.0(2) . . ?
C41 C40 C45 118.6(2) . . ?
C39 C40 C45 123.45(19) . . ?
C45 C46 H46A 109.5 . . ?
C45 C46 H46B 109.5 . . ?
H46A C46 H46B 109.5 . . ?
C45 C46 H46C 109.5 . . ?
H46A C46 H46C 109.5 . . ?
H46B C46 H46C 109.5 . . ?
C41 C42 C43 119.2(2) . . ?
C41 C42 H42 120.4 . . ?
C43 C42 H42 120.4 . . ?
C34 C37 H37A 109.5 . . ?
C34 C37 H37B 109.5 . . ?
H37A C37 H37B 109.5 . . ?
C34 C37 H37C 109.5 . . ?
H37A C37 H37C 109.5 . . ?
H37B C37 H37C 109.5 . . ?
C48 C50 H50A 109.5 . . ?
C48 C50 H50B 109.5 . . ?
H50A C50 H50B 109.5 . . ?
C48 C50 H50C 109.5 . . ?
H50A C50 H50C 109.5 . . ?
H50B C50 H50C 109.5 . . ?
C51 C52 C53 109.2(2) . . ?
C51 C52 C57 125.4(2) . . ?
C53 C52 C57 125.0(2) . . ?
C51 C52 Ru2 73.23(13) . . ?
C53 C52 Ru2 72.02(12) . . ?
C57 C52 Ru2 126.83(17) . . ?
C55 C51 C52 107.2(2) . . ?
C55 C51 C56 126.3(2) . . ?
C52 C51 C56 126.5(2) . . ?
C55 C51 Ru2 69.09(13) . . ?
C52 C51 Ru2 68.48(13) . . ?
C56 C51 Ru2 126.02(16) . . ?
C51 C56 H56A 109.5 . . ?
C51 C56 H56B 109.5 . . ?
H56A C56 H56B 109.5 . . ?
C51 C56 H56C 109.5 . . ?
H56A C56 H56C 109.5 . . ?
H56B C56 H56C 109.5 . . ?
C48 C49 H49A 109.5 . . ?
C48 C49 H49B 109.5 . . ?
H49A C49 H49B 109.5 . . ?
C48 C49 H49C 109.5 . . ?
H49A C49 H49C 109.5 . . ?
H49B C49 H49C 109.5 . . ?
C40 C45 C47 110.8(2) . . ?
C40 C45 C46 111.8(2) . . ?
C47 C45 C46 111.4(2) . . ?
C40 C45 H45 107.6 . . ?
C47 C45 H45 107.6 . . ?
C46 C45 H45 107.6 . . ?
C42 C43 C44 122.3(2) . . ?
C42 C43 H43 118.9 . . ?
C44 C43 H43 118.9 . . ?
C42 C41 C40 121.6(2) . . ?
C42 C41 H41 119.2 . . ?
C40 C41 H41 119.2 . . ?
C1 Ru1 C22 137.38(9) . . ?
C1 Ru1 C25 144.32(8) . . ?
C22 Ru1 C25 65.30(9) . . ?
C1 Ru1 C24 115.28(8) . . ?
C22 Ru1 C24 65.60(8) . . ?
C25 Ru1 C24 39.51(8) . . ?
C1 Ru1 C23 112.42(8) . . ?
C22 Ru1 C23 39.24(8) . . ?
C25 Ru1 C23 65.73(8) . . ?
C24 Ru1 C23 39.09(8) . . ?
C1 Ru1 C21 175.93(8) . . ?
C22 Ru1 C21 38.66(9) . . ?
C25 Ru1 C21 38.38(8) . . ?
C24 Ru1 C21 65.01(8) . . ?
C23 Ru1 C21 65.03(8) . . ?
C1 Ru1 Cl1 87.62(6) . . ?
C22 Ru1 Cl1 112.98(6) . . ?
C25 Ru1 Cl1 109.39(6) . . ?
C24 Ru1 Cl1 148.24(6) . . ?
C23 Ru1 Cl1 152.13(6) . . ?
C21 Ru1 Cl1 93.74(6) . . ?
C1 N1 C9 121.93(17) . . ?
C1 N1 C4 113.62(17) . . ?
C9 N1 C4 124.38(17) . . ?
C25 C21 C22 107.3(2) . . ?
C25 C21 C26 126.5(2) . . ?
C22 C21 C26 126.2(2) . . ?
C25 C21 Ru1 68.58(12) . . ?
C22 C21 Ru1 68.16(13) . . ?
C26 C21 Ru1 125.58(16) . . ?
C21 C25 C24 108.63(19) . . ?
C21 C25 C30 126.4(2) . . ?
C24 C25 C30 124.8(2) . . ?
C21 C25 Ru1 73.03(12) . . ?
C24 C25 Ru1 70.59(11) . . ?
C30 C25 Ru1 125.73(15) . . ?
C13 C14 C9 117.7(2) . . ?
C13 C14 C18 118.5(2) . . ?
C9 C14 C18 123.63(19) . . ?
C13 C12 C11 119.1(2) . . ?
C13 C12 H12 120.5 . . ?
C11 C12 H12 120.5 . . ?
C24 C29 H29A 109.5 . . ?
C24 C29 H29B 109.5 . . ?
H29A C29 H29B 109.5 . . ?
C24 C29 H29C 109.5 . . ?
H29A C29 H29C 109.5 . . ?
H29B C29 H29C 109.5 . . ?
C2 C5 H5A 109.5 . . ?
C2 C5 H5B 109.5 . . ?
H5A C5 H5B 109.5 . . ?
C2 C5 H5C 109.5 . . ?
H5A C5 H5C 109.5 . . ?
H5B C5 H5C 109.5 . . ?
C10 C11 C12 121.9(2) . . ?
C10 C11 H11 119.1 . . ?
C12 C11 H11 119.1 . . ?
C22 C23 C24 107.06(19) . . ?
C22 C23 C28 125.3(2) . . ?
C24 C23 C28 127.1(2) . . ?
C22 C23 Ru1 69.28(12) . . ?
C24 C23 Ru1 70.00(11) . . ?
C28 C23 Ru1 132.06(16) . . ?
C17 C15 C10 113.29(18) . . ?
C17 C15 C16 109.07(18) . . ?
C10 C15 C16 110.77(18) . . ?
C17 C15 H15 107.8 . . ?
C10 C15 H15 107.8 . . ?
C16 C15 H15 107.8 . . ?
C5 C2 C3 113.21(18) . . ?
C5 C2 C6 107.72(19) . . ?
C3 C2 C6 109.73(18) . . ?
C5 C2 C1 113.30(18) . . ?
C3 C2 C1 104.15(17) . . ?
C6 C2 C1 108.63(17) . . ?
C21 C22 C23 109.13(19) . . ?
C21 C22 C27 126.3(2) . . ?
C23 C22 C27 124.5(2) . . ?
C21 C22 Ru1 73.18(13) . . ?
C23 C22 Ru1 71.48(12) . . ?
C27 C22 Ru1 125.06(17) . . ?
C4 C3 C2 106.11(17) . . ?
C4 C3 H3A 110.5 . . ?
C2 C3 H3A 110.5 . . ?
C4 C3 H3B 110.5 . . ?
C2 C3 H3B 110.5 . . ?
H3A C3 H3B 108.7 . . ?
C18 C19 H19A 109.5 . . ?
C18 C19 H19B 109.5 . . ?
H19A C19 H19B 109.5 . . ?
C18 C19 H19C 109.5 . . ?
H19A C19 H19C 109.5 . . ?
H19B C19 H19C 109.5 . . ?
C25 C30 H30A 109.5 . . ?
C25 C30 H30B 109.5 . . ?
H30A C30 H30B 109.5 . . ?
C25 C30 H30C 109.5 . . ?
H30A C30 H30C 109.5 . . ?
H30B C30 H30C 109.5 . . ?
C4 C8 H8A 109.5 . . ?
C4 C8 H8B 109.5 . . ?
H8A C8 H8B 109.5 . . ?
C4 C8 H8C 109.5 . . ?
H8A C8 H8C 109.5 . . ?
H8B C8 H8C 109.5 . . ?
C15 C16 H16A 109.5 . . ?
C15 C16 H16B 109.5 . . ?
H16A C16 H16B 109.5 . . ?
C15 C16 H16C 109.5 . . ?
H16A C16 H16C 109.5 . . ?
H16B C16 H16C 109.5 . . ?
C22 C27 H27A 109.5 . . ?
C22 C27 H27B 109.5 . . ?
H27A C27 H27B 109.5 . . ?
C22 C27 H27C 109.5 . . ?
H27A C27 H27C 109.5 . . ?
H27B C27 H27C 109.5 . . ?
C18 C20 H20A 109.5 . . ?
C18 C20 H20B 109.5 . . ?
H20A C20 H20B 109.5 . . ?
C18 C20 H20C 109.5 . . ?
H20A C20 H20C 109.5 . . ?
H20B C20 H20C 109.5 . . ?
C4 C7 H7A 109.5 . . ?
C4 C7 H7B 109.5 . . ?
H7A C7 H7B 109.5 . . ?
C4 C7 H7C 109.5 . . ?
H7A C7 H7C 109.5 . . ?
H7B C7 H7C 109.5 . . ?
C21 C26 H26A 109.5 . . ?
C21 C26 H26B 109.5 . . ?
H26A C26 H26B 109.5 . . ?
C21 C26 H26C 109.5 . . ?
H26A C26 H26C 109.5 . . ?
H26B C26 H26C 109.5 . . ?
N1 C1 C2 107.75(17) . . ?
N1 C1 Ru1 128.96(15) . . ?
C2 C1 Ru1 122.06(14) . . ?
C10 C9 C14 121.14(19) . . ?
C10 C9 N1 116.95(18) . . ?
C14 C9 N1 121.89(18) . . ?
C11 C10 C9 118.1(2) . . ?
C11 C10 C15 118.2(2) . . ?
C9 C10 C15 123.70(19) . . ?
C23 C24 C25 107.65(18) . . ?
C23 C24 C29 127.2(2) . . ?
C25 C24 C29 124.73(19) . . ?
C23 C24 Ru1 70.91(11) . . ?
C25 C24 Ru1 69.91(11) . . ?
C29 C24 Ru1 130.28(15) . . ?
C8 C4 N1 113.10(18) . . ?
C8 C4 C3 114.5(2) . . ?
N1 C4 C3 99.71(16) . . ?
C8 C4 C7 109.04(19) . . ?
N1 C4 C7 109.39(18) . . ?
C3 C4 C7 110.82(19) . . ?
C14 C18 C20 113.90(18) . . ?
C14 C18 C19 108.53(18) . . ?
C20 C18 C19 109.22(19) . . ?
C14 C18 H18 108.4 . . ?
C20 C18 H18 108.4 . . ?
C19 C18 H18 108.4 . . ?
C23 C28 H28A 109.5 . . ?
C23 C28 H28B 109.5 . . ?
H28A C28 H28B 109.5 . . ?
C23 C28 H28C 109.5 . . ?
H28A C28 H28C 109.5 . . ?
H28B C28 H28C 109.5 . . ?
C12 C13 C14 122.0(2) . . ?
C12 C13 H13 119.0 . . ?
C14 C13 H13 119.0 . . ?
C2 C6 H6A 109.5 . . ?
C2 C6 H6B 109.5 . . ?
H6A C6 H6B 109.5 . . ?
C2 C6 H6C 109.5 . . ?
H6A C6 H6C 109.5 . . ?
H6B C6 H6C 109.5 . . ?
C15 C17 H17A 109.5 . . ?
C15 C17 H17B 109.5 . . ?
H17A C17 H17B 109.5 . . ?
C15 C17 H17C 109.5 . . ?
H17A C17 H17C 109.5 . . ?
H17B C17 H17C 109.5 . . ?

loop_
_geom_bond_atom_site_label_1
_geom_bond_atom_site_label_2
_geom_bond_distance
_geom_bond_site_symmetry_2
_geom_bond_publ_flag
Ru2 C31 2.055(2) . ?
Ru2 C54 2.133(2) . ?
Ru2 C52 2.143(2) . ?
Ru2 C55 2.154(2) . ?
Ru2 C53 2.184(2) . ?
Ru2 C51 2.206(2) . ?
Ru2 Cl2 2.3681(6) . ?
N2 C31 1.338(3) . ?
N2 C39 1.456(3) . ?
N2 C34 1.526(3) . ?
C54 C53 1.428(3) . ?
C54 C55 1.453(3) . ?
C54 C59 1.506(3) . ?
C53 C52 1.446(3) . ?
C53 C58 1.495(3) . ?
C55 C51 1.413(3) . ?
C55 C60 1.495(3) . ?
C31 C32 1.541(3) . ?
C35 C32 1.537(3) . ?
C35 H35A 0.9600 . ?
C35 H35B 0.9600 . ?
C35 H35C 0.9600 . ?
C39 C44 1.396(3) . ?
C39 C40 1.417(3) . ?
C36 C32 1.531(3) . ?
C36 H36A 0.9600 . ?
C36 H36B 0.9600 . ?
C36 H36C 0.9600 . ?
C58 H58A 0.9600 . ?
C58 H58B 0.9600 . ?
C58 H58C 0.9600 . ?
C59 H59A 0.9600 . ?
C59 H59B 0.9600 . ?
C59 H59C 0.9600 . ?
C32 C33 1.555(3) . ?
C38 C34 1.538(3) . ?
C38 H38A 0.9600 . ?
C38 H38B 0.9600 . ?
C38 H38C 0.9600 . ?
C44 C43 1.404(3) . ?
C44 C48 1.514(3) . ?
C33 C34 1.528(3) . ?
C33 H33A 0.9700 . ?
C33 H33B 0.9700 . ?
C48 C49 1.532(3) . ?
C48 C50 1.542(3) . ?
C48 H48 0.9800 . ?
C34 C37 1.526(3) . ?
C47 C45 1.516(3) . ?
C47 H47A 0.9600 . ?
C47 H47B 0.9600 . ?
C47 H47C 0.9600 . ?
C60 H60A 0.9600 . ?
C60 H60B 0.9600 . ?
C60 H60C 0.9600 . ?
C57 C52 1.500(3) . ?
C57 H57A 0.9600 . ?
C57 H57B 0.9600 . ?
C57 H57C 0.9600 . ?
C40 C41 1.398(3) . ?
C40 C45 1.514(3) . ?
C46 C45 1.535(3) . ?
C46 H46A 0.9600 . ?
C46 H46B 0.9600 . ?
C46 H46C 0.9600 . ?
C42 C41 1.378(3) . ?
C42 C43 1.381(3) . ?
C42 H42 0.9300 . ?
C37 H37A 0.9600 . ?
C37 H37B 0.9600 . ?
C37 H37C 0.9600 . ?
C50 H50A 0.9600 . ?
C50 H50B 0.9600 . ?
C50 H50C 0.9600 . ?
C52 C51 1.428(3) . ?
C51 C56 1.503(3) . ?
C56 H56A 0.9600 . ?
C56 H56B 0.9600 . ?
C56 H56C 0.9600 . ?
C49 H49A 0.9600 . ?
C49 H49B 0.9600 . ?
C49 H49C 0.9600 . ?
C45 H45 0.9800 . ?
C43 H43 0.9300 . ?
C41 H41 0.9300 . ?
Ru1 C1 2.041(2) . ?
Ru1 C22 2.127(2) . ?
Ru1 C25 2.135(2) . ?
Ru1 C24 2.1443(19) . ?
Ru1 C23 2.156(2) . ?
Ru1 C21 2.194(2) . ?
Ru1 Cl1 2.3904(6) . ?
N1 C1 1.332(3) . ?
N1 C9 1.460(3) . ?
N1 C4 1.530(3) . ?
C21 C25 1.424(3) . ?
C21 C22 1.432(3) . ?
C21 C26 1.500(3) . ?
C25 C24 1.446(3) . ?
C25 C30 1.508(3) . ?
C14 C13 1.398(3) . ?
C14 C9 1.419(3) . ?
C14 C18 1.517(3) . ?
C12 C13 1.382(3) . ?
C12 C11 1.393(3) . ?
C12 H12 0.9300 . ?
C29 C24 1.494(3) . ?
C29 H29A 0.9600 . ?
C29 H29B 0.9600 . ?
C29 H29C 0.9600 . ?
C5 C2 1.533(3) . ?
C5 H5A 0.9600 . ?
C5 H5B 0.9600 . ?
C5 H5C 0.9600 . ?
C11 C10 1.390(3) . ?
C11 H11 0.9300 . ?
C23 C22 1.439(3) . ?
C23 C24 1.439(3) . ?
C23 C28 1.500(3) . ?
C15 C17 1.525(3) . ?
C15 C10 1.533(3) . ?
C15 C16 1.535(3) . ?
C15 H15 0.9800 . ?
C2 C3 1.541(3) . ?
C2 C6 1.541(3) . ?
C2 C1 1.546(3) . ?
C22 C27 1.497(3) . ?
C3 C4 1.530(3) . ?
C3 H3A 0.9700 . ?
C3 H3B 0.9700 . ?
C19 C18 1.541(3) . ?
C19 H19A 0.9600 . ?
C19 H19B 0.9600 . ?
C19 H19C 0.9600 . ?
C30 H30A 0.9600 . ?
C30 H30B 0.9600 . ?
C30 H30C 0.9600 . ?
C8 C4 1.513(3) . ?
C8 H8A 0.9600 . ?
C8 H8B 0.9600 . ?
C8 H8C 0.9600 . ?
C16 H16A 0.9600 . ?
C16 H16B 0.9600 . ?
C16 H16C 0.9600 . ?
C27 H27A 0.9600 . ?
C27 H27B 0.9600 . ?
C27 H27C 0.9600 . ?
C20 C18 1.530(3) . ?
C20 H20A 0.9600 . ?
C20 H20B 0.9600 . ?
C20 H20C 0.9600 . ?
C7 C4 1.540(3) . ?
C7 H7A 0.9600 . ?
C7 H7B 0.9600 . ?
C7 H7C 0.9600 . ?
C26 H26A 0.9600 . ?
C26 H26B 0.9600 . ?
C26 H26C 0.9600 . ?
C9 C10 1.410(3) . ?
C18 H18 0.9800 . ?
C28 H28A 0.9600 . ?
C28 H28B 0.9600 . ?
C28 H28C 0.9600 . ?
C13 H13 0.9300 . ?
C6 H6A 0.9600 . ?
C6 H6B 0.9600 . ?
C6 H6C 0.9600 . ?
C17 H17A 0.9600 . ?
C17 H17B 0.9600 . ?
C17 H17C 0.9600 . ?

loop_
_geom_torsion_atom_site_label_1
_geom_torsion_atom_site_label_2
_geom_torsion_atom_site_label_3
_geom_torsion_atom_site_label_4
_geom_torsion
_geom_torsion_site_symmetry_1
_geom_torsion_site_symmetry_2
_geom_torsion_site_symmetry_3
_geom_torsion_site_symmetry_4
_geom_torsion_publ_flag
C55 C54 C53 C52 -4.2(2) . . . . ?
C59 C54 C53 C52 -178.0(2) . . . . ?
Ru2 C54 C53 C52 58.64(15) . . . . ?
C55 C54 C53 C58 164.7(2) . . . . ?
C59 C54 C53 C58 -9.1(4) . . . . ?
Ru2 C54 C53 C58 -132.4(2) . . . . ?
C55 C54 C53 Ru2 -62.82(14) . . . . ?
C59 C54 C53 Ru2 123.4(2) . . . . ?
C53 C54 C55 C51 1.1(2) . . . . ?
C59 C54 C55 C51 175.2(2) . . . . ?
Ru2 C54 C55 C51 -62.79(15) . . . . ?
C53 C54 C55 C60 -175.9(2) . . . . ?
C59 C54 C55 C60 -1.8(4) . . . . ?
Ru2 C54 C55 C60 120.2(2) . . . . ?
C53 C54 C55 Ru2 63.93(15) . . . . ?
C59 C54 C55 Ru2 -122.0(2) . . . . ?
C39 N2 C31 C32 162.27(18) . . . . ?
C34 N2 C31 C32 -14.4(2) . . . . ?
C39 N2 C31 Ru2 -30.3(3) . . . . ?
C34 N2 C31 Ru2 152.99(16) . . . . ?
C31 N2 C39 C44 92.9(3) . . . . ?
C34 N2 C39 C44 -90.6(3) . . . . ?
C31 N2 C39 C40 -88.7(3) . . . . ?
C34 N2 C39 C40 87.8(2) . . . . ?
N2 C31 C32 C36 -121.2(2) . . . . ?
Ru2 C31 C32 C36 69.7(2) . . . . ?
N2 C31 C32 C35 119.0(2) . . . . ?
Ru2 C31 C32 C35 -50.1(2) . . . . ?
N2 C31 C32 C33 -4.0(2) . . . . ?
Ru2 C31 C32 C33 -173.09(14) . . . . ?
C40 C39 C44 C43 2.2(3) . . . . ?
N2 C39 C44 C43 -179.5(2) . . . . ?
C40 C39 C44 C48 -178.3(2) . . . . ?
N2 C39 C44 C48 0.0(3) . . . . ?
C36 C32 C33 C34 134.82(19) . . . . ?
C35 C32 C33 C34 -103.8(2) . . . . ?
C31 C32 C33 C34 20.0(2) . . . . ?
C39 C44 C48 C49 -122.9(2) . . . . ?
C43 C44 C48 C49 56.6(3) . . . . ?
C39 C44 C48 C50 115.1(2) . . . . ?
C43 C44 C48 C50 -65.4(3) . . . . ?
C31 N2 C34 C37 -90.4(2) . . . . ?
C39 N2 C34 C37 92.8(2) . . . . ?
C31 N2 C34 C33 26.4(2) . . . . ?
C39 N2 C34 C33 -150.37(19) . . . . ?
C31 N2 C34 C38 147.9(2) . . . . ?
C39 N2 C34 C38 -28.8(3) . . . . ?
C32 C33 C34 C37 88.9(2) . . . . ?
C32 C33 C34 N2 -26.2(2) . . . . ?
C32 C33 C34 C38 -147.93(19) . . . . ?
C44 C39 C40 C41 -3.1(3) . . . . ?
N2 C39 C40 C41 178.5(2) . . . . ?
C44 C39 C40 C45 178.3(2) . . . . ?
N2 C39 C40 C45 -0.1(3) . . . . ?
C54 C53 C52 C51 5.8(2) . . . . ?
C58 C53 C52 C51 -163.9(2) . . . . ?
Ru2 C53 C52 C51 64.28(15) . . . . ?
C54 C53 C52 C57 178.7(2) . . . . ?
C58 C53 C52 C57 9.0(4) . . . . ?
Ru2 C53 C52 C57 -122.8(2) . . . . ?
C54 C53 C52 Ru2 -58.50(15) . . . . ?
C58 C53 C52 Ru2 131.8(2) . . . . ?
C54 C55 C51 C52 2.4(2) . . . . ?
C60 C55 C51 C52 179.5(2) . . . . ?
Ru2 C55 C51 C52 -58.05(15) . . . . ?
C54 C55 C51 C56 -179.5(2) . . . . ?
C60 C55 C51 C56 -2.4(4) . . . . ?
Ru2 C55 C51 C56 120.0(2) . . . . ?
C54 C55 C51 Ru2 60.46(15) . . . . ?
C60 C55 C51 Ru2 -122.5(2) . . . . ?
C53 C52 C51 C55 -5.1(2) . . . . ?
C57 C52 C51 C55 -177.9(2) . . . . ?
Ru2 C52 C51 C55 58.43(15) . . . . ?
C53 C52 C51 C56 176.9(2) . . . . ?
C57 C52 C51 C56 4.0(4) . . . . ?
Ru2 C52 C51 C56 -119.6(2) . . . . ?
C53 C52 C51 Ru2 -63.50(15) . . . . ?
C57 C52 C51 Ru2 123.6(2) . . . . ?
C41 C40 C45 C47 -78.2(3) . . . . ?
C39 C40 C45 C47 100.4(3) . . . . ?
C41 C40 C45 C46 46.7(3) . . . . ?
C39 C40 C45 C46 -134.7(2) . . . . ?
C41 C42 C43 C44 -0.7(4) . . . . ?
C39 C44 C43 C42 -0.3(4) . . . . ?
C48 C44 C43 C42 -179.8(2) . . . . ?
C43 C42 C41 C40 -0.3(4) . . . . ?
C39 C40 C41 C42 2.1(4) . . . . ?
C45 C40 C41 C42 -179.2(2) . . . . ?
C22 C21 C25 C24 4.7(2) . . . . ?
C26 C21 C25 C24 -178.8(2) . . . . ?
Ru1 C21 C25 C24 61.99(13) . . . . ?
C22 C21 C25 C30 -179.5(2) . . . . ?
C26 C21 C25 C30 -3.1(4) . . . . ?
Ru1 C21 C25 C30 -122.2(2) . . . . ?
C22 C21 C25 Ru1 -57.29(15) . . . . ?
C26 C21 C25 Ru1 119.2(2) . . . . ?
C13 C12 C11 C10 1.2(4) . . . . ?
C25 C21 C22 C23 -5.3(2) . . . . ?
C26 C21 C22 C23 178.2(2) . . . . ?
Ru1 C21 C22 C23 -62.87(15) . . . . ?
C25 C21 C22 C27 179.1(2) . . . . ?
C26 C21 C22 C27 2.6(4) . . . . ?
Ru1 C21 C22 C27 121.5(2) . . . . ?
C25 C21 C22 Ru1 57.55(15) . . . . ?
C26 C21 C22 Ru1 -118.9(2) . . . . ?
C24 C23 C22 C21 3.9(2) . . . . ?
C28 C23 C22 C21 -168.5(2) . . . . ?
Ru1 C23 C22 C21 63.95(15) . . . . ?
C24 C23 C22 C27 179.6(2) . . . . ?
C28 C23 C22 C27 7.3(4) . . . . ?
Ru1 C23 C22 C27 -120.3(2) . . . . ?
C24 C23 C22 Ru1 -60.10(14) . . . . ?
C28 C23 C22 Ru1 127.6(2) . . . . ?
C5 C2 C3 C4 -103.8(2) . . . . ?
C6 C2 C3 C4 135.83(19) . . . . ?
C1 C2 C3 C4 19.7(2) . . . . ?
C9 N1 C1 C2 160.27(18) . . . . ?
C4 N1 C1 C2 -17.0(2) . . . . ?
C9 N1 C1 Ru1 -32.5(3) . . . . ?
C4 N1 C1 Ru1 150.23(15) . . . . ?
C5 C2 C1 N1 121.3(2) . . . . ?
C3 C2 C1 N1 -2.2(2) . . . . ?
C6 C2 C1 N1 -119.06(19) . . . . ?
C5 C2 C1 Ru1 -47.0(2) . . . . ?
C3 C2 C1 Ru1 -170.49(14) . . . . ?
C6 C2 C1 Ru1 72.6(2) . . . . ?
C13 C14 C9 C10 3.6(3) . . . . ?
C18 C14 C9 C10 -170.5(2) . . . . ?
C13 C14 C9 N1 -175.05(19) . . . . ?
C18 C14 C9 N1 10.9(3) . . . . ?
C1 N1 C9 C10 -88.0(2) . . . . ?
C4 N1 C9 C10 89.0(2) . . . . ?
C1 N1 C9 C14 90.7(2) . . . . ?
C4 N1 C9 C14 -92.3(3) . . . . ?
C12 C11 C10 C9 1.7(3) . . . . ?
C12 C11 C10 C15 -176.3(2) . . . . ?
C14 C9 C10 C11 -4.1(3) . . . . ?
N1 C9 C10 C11 174.61(19) . . . . ?
C14 C9 C10 C15 173.72(19) . . . . ?
N1 C9 C10 C15 -7.5(3) . . . . ?
C17 C15 C10 C11 -70.0(3) . . . . ?
C16 C15 C10 C11 52.9(3) . . . . ?
C17 C15 C10 C9 112.1(2) . . . . ?
C16 C15 C10 C9 -125.0(2) . . . . ?
C22 C23 C24 C25 -0.9(2) . . . . ?
C28 C23 C24 C25 171.2(2) . . . . ?
Ru1 C23 C24 C25 -60.55(13) . . . . ?
C22 C23 C24 C29 -173.8(2) . . . . ?
C28 C23 C24 C29 -1.6(3) . . . . ?
Ru1 C23 C24 C29 126.6(2) . . . . ?
C22 C23 C24 Ru1 59.64(15) . . . . ?
C28 C23 C24 Ru1 -128.2(2) . . . . ?
C21 C25 C24 C23 -2.4(2) . . . . ?
C30 C25 C24 C23 -178.21(19) . . . . ?
Ru1 C25 C24 C23 61.19(14) . . . . ?
C21 C25 C24 C29 170.71(19) . . . . ?
C30 C25 C24 C29 -5.1(3) . . . . ?
Ru1 C25 C24 C29 -125.73(19) . . . . ?
C21 C25 C24 Ru1 -63.55(14) . . . . ?
C30 C25 C24 Ru1 120.6(2) . . . . ?
C1 N1 C4 C8 150.66(19) . . . . ?
C9 N1 C4 C8 -26.6(3) . . . . ?
C1 N1 C4 C3 28.7(2) . . . . ?
C9 N1 C4 C3 -148.57(19) . . . . ?
C1 N1 C4 C7 -87.6(2) . . . . ?
C9 N1 C4 C7 95.2(2) . . . . ?
C2 C3 C4 C8 -148.55(19) . . . . ?
C2 C3 C4 N1 -27.5(2) . . . . ?
C2 C3 C4 C7 87.6(2) . . . . ?
C13 C14 C18 C20 50.1(3) . . . . ?
C9 C14 C18 C20 -135.8(2) . . . . ?
C13 C14 C18 C19 -71.8(3) . . . . ?
C9 C14 C18 C19 102.3(2) . . . . ?
C11 C12 C13 C14 -1.7(3) . . . . ?
C9 C14 C13 C12 -0.6(3) . . . . ?
C18 C14 C13 C12 173.8(2) . . . . ?
